data_4312884
loop_
_publ_author_name
'Xiao-Ping Yang'
'Bei-Sheng Kang'
'Wai-Kwok Wong'
'Cheng-Yong Su'
'Han-Qin Liu'

_publ_section_title
;
 Syntheses, Crystal Structures, and Luminescent Properties of Lanthanide
 Complexes with Tripodal Ligands Bearing Benzimidazole and Pyridine Groups
;
_journal_name_full 'Inorganic Chemistry'
_journal_page_first 169
_journal_page_last 179
_journal_paper_doi 10.1021/ic025799p
_journal_volume 42
_journal_year 2003
_chemical_formula_sum 'C20 H19 Eu N8 O9'
_chemical_formula_weight 667.39
_chemical_name_systematic
; 
 ? 
;
_space_group_IT_number 14
_symmetry_cell_setting monoclinic
_symmetry_space_group_name_Hall '-P 2yn'
_symmetry_space_group_name_H-M 'P 1 21/n 1'
_atom_sites_solution_hydrogens geom
_atom_sites_solution_primary direct
_atom_sites_solution_secondary difmap
_audit_creation_method SHELXL-97
_cell_angle_alpha 90.00
_cell_angle_beta 106.04(3)
_cell_angle_gamma 90.00
_cell_formula_units_Z 4
_cell_length_a 11.689(2)
_cell_length_b 13.667(3)
_cell_length_c 16.122(3)
_cell_measurement_reflns_used CCD
_cell_measurement_temperature 293(2)
_cell_volume 2475.3(9)
_computing_structure_refinement 'SHELXL-97 (Sheldrick, 1997)'
_computing_structure_solution 'SHELXS-97 (Sheldrick, 1990)'
_diffrn_ambient_temperature 293(2)
_diffrn_measured_fraction_theta_full 0.993
_diffrn_measured_fraction_theta_max 0.993
_diffrn_measurement_device_type 'Bruck CCD'
_diffrn_radiation_monochromator graphite
_diffrn_radiation_source 'fine-focus sealed tube'
_diffrn_radiation_type MoK\a
_diffrn_radiation_wavelength 0.71073
_diffrn_reflns_av_R_equivalents 0.0481
_diffrn_reflns_av_sigmaI/netI 0.0916
_diffrn_reflns_limit_h_max 14
_diffrn_reflns_limit_h_min -9
_diffrn_reflns_limit_k_max 17
_diffrn_reflns_limit_k_min -17
_diffrn_reflns_limit_l_max 18
_diffrn_reflns_limit_l_min -20
_diffrn_reflns_number 12660
_diffrn_reflns_theta_full 27.07
_diffrn_reflns_theta_max 27.07
_diffrn_reflns_theta_min 1.92
_exptl_absorpt_coefficient_mu 2.600
_exptl_absorpt_correction_T_max 0.6518
_exptl_absorpt_correction_T_min 0.3506
_exptl_absorpt_correction_type SADABS
_exptl_crystal_colour Yellowish
_exptl_crystal_density_diffrn 1.791
_exptl_crystal_density_method 'not measured'
_exptl_crystal_description Block
_exptl_crystal_F_000 1320
_exptl_crystal_size_max 0.51
_exptl_crystal_size_mid 0.29
_exptl_crystal_size_min 0.18
_refine_diff_density_max 0.652
_refine_diff_density_min -0.992
_refine_diff_density_rms 0.161
_refine_ls_extinction_method none
_refine_ls_goodness_of_fit_ref 1.008
_refine_ls_hydrogen_treatment mixed
_refine_ls_matrix_type full
_refine_ls_number_parameters 343
_refine_ls_number_reflns 5393
_refine_ls_number_restraints 0
_refine_ls_restrained_S_all 1.008
_refine_ls_R_factor_all 0.0977
_refine_ls_R_factor_gt 0.0459
_refine_ls_shift/su_max 0.003
_refine_ls_shift/su_mean 0.000
_refine_ls_structure_factor_coef Fsqd
_refine_ls_weighting_details 'calc w=1/[\s^2^(Fo^2^)+(0.0521P)^2^+0.0000P] where P=(Fo^2^+2Fc^2^)/3'
_refine_ls_weighting_scheme calc
_refine_ls_wR_factor_gt 0.0982
_refine_ls_wR_factor_ref 0.1250
_reflns_number_gt 3095
_reflns_number_total 5393
_reflns_threshold_expression >2sigma(I)
_cod_data_source_file ic025799p-4_s1_5.cif
_cod_data_source_block Eu3+C
_cod_depositor_comments
;
The following automatic conversions were performed:

'_symmetry_cell_setting' value 'Monoclinic' changed to 'monoclinic'
according to the built-in table from CIF Core dictionary named
'cif_core.dic' version 2.4.1 from 2010-06-29.

Automatic conversion script
Id: cif_fix_values 1646 2011-03-28 12:23:43Z adriana 
;
_cod_original_cell_volume 2475.3(8)
_cod_database_code 4312884

loop_
_symmetry_equiv_pos_as_xyz
'x, y, z'
'-x+1/2, y+1/2, -z+1/2'
'-x, -y, -z'
'x-1/2, -y-1/2, z-1/2'

loop_
_atom_site_label
_atom_site_type_symbol
_atom_site_fract_x
_atom_site_fract_y
_atom_site_fract_z
_atom_site_U_iso_or_equiv
_atom_site_adp_type
_atom_site_occupancy
_atom_site_symmetry_multiplicity
_atom_site_calc_flag
_atom_site_refinement_flags
_atom_site_disorder_assembly
_atom_site_disorder_group
Eu1 Eu 0.30142(3) 0.20895(3) 0.09224(2) 0.04396(15) Uani 1 1 d . . .
N1 N 0.1017(5) 0.3073(4) 0.0452(4) 0.0409(14) Uani 1 1 d . . .
N2 N -0.0510(5) 0.3682(4) -0.0552(4) 0.0488(17) Uani 1 1 d . . .
H2A H -0.0971 0.3809 -0.1057 0.059 Uiso 1 1 calc R . .
N3 N 0.3901(6) 0.2674(5) -0.0363(4) 0.0518(17) Uani 1 1 d . . .
N4 N 0.2272(5) 0.0265(4) 0.0453(4) 0.0495(16) Uani 1 1 d . . .
N5 N 0.1661(5) 0.1827(4) -0.0729(3) 0.0401(14) Uani 1 1 d . . .
N6 N 0.5543(6) 0.1437(6) 0.1434(5) 0.065(2) Uani 1 1 d . . .
N7 N 0.3717(6) 0.3942(5) 0.1892(5) 0.0585(19) Uani 1 1 d . . .
N8 N 0.2425(6) 0.1341(5) 0.2467(4) 0.0514(16) Uani 1 1 d . . .
O1 O 0.5252(4) 0.2271(4) 0.1637(3) 0.0565(14) Uani 1 1 d . . .
O2 O 0.4736(5) 0.0927(4) 0.0961(4) 0.0649(16) Uani 1 1 d . . .
O3 O 0.6548(5) 0.1134(5) 0.1717(5) 0.104(2) Uani 1 1 d . . .
O4 O 0.3576(5) 0.3919(4) 0.1099(3) 0.0547(14) Uani 1 1 d . . .
O5 O 0.3344(5) 0.3229(4) 0.2225(3) 0.0544(14) Uani 1 1 d . . .
O6 O 0.4208(7) 0.4608(4) 0.2328(4) 0.119(3) Uani 1 1 d . . .
O7 O 0.3433(4) 0.1160(3) 0.2357(3) 0.0464(12) Uani 1 1 d . . .
O8 O 0.1606(4) 0.1611(4) 0.1829(3) 0.0511(13) Uani 1 1 d . . .
O9 O 0.2257(5) 0.1272(6) 0.3179(4) 0.089(2) Uani 1 1 d . . .
C1 C 0.0983(7) 0.2721(5) -0.1061(5) 0.051(2) Uani 1 1 d . . .
H1A H 0.0341 0.2565 -0.1570 0.061 Uiso 1 1 calc R . .
H1B H 0.1501 0.3193 -0.1225 0.061 Uiso 1 1 calc R . .
C2 C 0.0487(6) 0.3147(5) -0.0391(5) 0.0439(19) Uani 1 1 d . . .
C3 C 0.0298(6) 0.3604(5) 0.0859(5) 0.0429(18) Uani 1 1 d . . .
C4 C 0.0362(7) 0.3776(5) 0.1709(5) 0.054(2) Uani 1 1 d . . .
H4A H 0.1001 0.3537 0.2143 0.064 Uiso 1 1 calc R . .
C5 C -0.0508(7) 0.4296(6) 0.1911(6) 0.061(2) Uani 1 1 d . . .
H5A H -0.0463 0.4413 0.2488 0.073 Uiso 1 1 calc R . .
C6 C -0.1466(7) 0.4657(6) 0.1271(7) 0.063(2) Uani 1 1 d . . .
H6A H -0.2055 0.5002 0.1433 0.076 Uiso 1 1 calc R . .
C7 C -0.1577(7) 0.4531(6) 0.0430(7) 0.063(2) Uani 1 1 d . . .
H7A H -0.2220 0.4786 0.0009 0.075 Uiso 1 1 calc R . .
C8 C -0.0683(6) 0.3998(5) 0.0213(5) 0.049(2) Uani 1 1 d . . .
C9 C 0.2455(7) 0.1585(6) -0.1266(5) 0.054(2) Uani 1 1 d . . .
H9A H 0.1997 0.1547 -0.1866 0.064 Uiso 1 1 calc R . .
H9B H 0.2821 0.0952 -0.1097 0.064 Uiso 1 1 calc R . .
C10 C 0.3407(7) 0.2355(5) -0.1160(5) 0.0452(19) Uani 1 1 d . . .
C11 C 0.3746(7) 0.2694(6) -0.1850(5) 0.057(2) Uani 1 1 d . . .
H11A H 0.3399 0.2447 -0.2400 0.068 Uiso 1 1 calc R . .
C12 C 0.4597(8) 0.3398(7) -0.1728(6) 0.066(2) Uani 1 1 d . . .
H12A H 0.4832 0.3645 -0.2193 0.079 Uiso 1 1 calc R . .
C13 C 0.5097(7) 0.3736(7) -0.0923(6) 0.070(3) Uani 1 1 d . . .
H13A H 0.5670 0.4226 -0.0824 0.084 Uiso 1 1 calc R . .
C14 C 0.4744(7) 0.3342(6) -0.0254(5) 0.062(2) Uani 1 1 d . . .
H14A H 0.5115 0.3554 0.0303 0.075 Uiso 1 1 calc R . .
C15 C 0.0850(6) 0.1006(5) -0.0729(4) 0.049(2) Uani 1 1 d . . .
H15A H 0.0426 0.0847 -0.1320 0.059 Uiso 1 1 calc R . .
H15B H 0.0266 0.1205 -0.0436 0.059 Uiso 1 1 calc R . .
C16 C 0.1469(6) 0.0123(5) -0.0304(5) 0.0424(18) Uani 1 1 d . . .
C17 C 0.1212(7) -0.0794(6) -0.0669(6) 0.058(2) Uani 1 1 d . . .
H17A H 0.0647 -0.0876 -0.1199 0.070 Uiso 1 1 calc R . .
C18 C 0.1806(9) -0.1570(6) -0.0231(7) 0.074(3) Uani 1 1 d . . .
H18A H 0.1660 -0.2195 -0.0466 0.089 Uiso 1 1 calc R . .
C19 C 0.2601(9) -0.1446(6) 0.0536(7) 0.077(3) Uani 1 1 d . . .
H19A H 0.3003 -0.1978 0.0843 0.092 Uiso 1 1 calc R . .
C20 C 0.2811(8) -0.0515(6) 0.0860(6) 0.076(3) Uani 1 1 d . . .
H20A H 0.3362 -0.0429 0.1394 0.091 Uiso 1 1 calc R . .

loop_
_atom_site_aniso_label
_atom_site_aniso_U_11
_atom_site_aniso_U_22
_atom_site_aniso_U_33
_atom_site_aniso_U_23
_atom_site_aniso_U_13
_atom_site_aniso_U_12
Eu1 0.0491(2) 0.0432(2) 0.0328(2) 0.0019(2) -0.00003(15) -0.0067(2)
N1 0.045(3) 0.038(4) 0.031(3) 0.003(3) -0.003(3) -0.004(3)
N2 0.044(4) 0.040(4) 0.045(4) 0.015(3) -0.017(3) -0.006(3)
N3 0.061(4) 0.054(4) 0.039(4) 0.002(3) 0.013(3) -0.023(3)
N4 0.059(4) 0.030(3) 0.052(4) 0.007(3) 0.003(3) -0.005(3)
N5 0.047(3) 0.039(4) 0.029(3) 0.001(3) 0.000(3) -0.012(3)
N6 0.041(4) 0.087(6) 0.065(5) 0.017(5) 0.014(4) 0.003(5)
N7 0.075(5) 0.027(4) 0.055(5) 0.007(4) -0.012(4) -0.003(3)
N8 0.049(4) 0.063(4) 0.036(4) 0.009(3) 0.001(3) -0.020(3)
O1 0.047(3) 0.065(4) 0.051(3) 0.002(3) 0.002(3) -0.004(3)
O2 0.052(3) 0.062(4) 0.078(4) -0.011(3) 0.014(3) 0.001(3)
O3 0.051(4) 0.118(6) 0.132(6) 0.006(5) 0.008(4) 0.011(4)
O4 0.069(3) 0.043(3) 0.040(3) 0.005(3) -0.006(3) -0.010(3)
O5 0.074(4) 0.048(3) 0.036(3) 0.000(3) 0.005(3) 0.001(3)
O6 0.213(8) 0.039(4) 0.062(4) 0.002(3) -0.034(5) -0.032(5)
O7 0.043(3) 0.046(3) 0.045(3) 0.013(2) 0.001(2) 0.000(2)
O8 0.036(3) 0.066(3) 0.042(3) 0.019(3) -0.005(2) -0.006(2)
O9 0.052(3) 0.174(7) 0.037(3) 0.023(4) 0.005(3) -0.024(4)
C1 0.059(5) 0.052(5) 0.032(4) 0.011(4) -0.007(4) -0.006(4)
C2 0.046(4) 0.036(4) 0.038(4) 0.008(3) -0.009(3) -0.013(3)
C3 0.044(4) 0.025(4) 0.052(5) 0.005(4) 0.000(4) -0.007(3)
C4 0.063(5) 0.044(5) 0.050(5) 0.002(4) 0.010(4) -0.004(4)
C5 0.074(6) 0.046(5) 0.070(6) -0.007(4) 0.031(5) -0.001(5)
C6 0.053(5) 0.042(5) 0.094(8) 0.004(5) 0.018(5) 0.003(4)
C7 0.042(5) 0.038(5) 0.097(8) 0.008(5) 0.002(5) -0.001(4)
C8 0.047(5) 0.028(4) 0.061(6) 0.011(4) -0.001(4) -0.014(4)
C9 0.077(6) 0.052(5) 0.031(4) -0.002(4) 0.014(4) -0.014(4)
C10 0.055(5) 0.050(5) 0.033(4) 0.006(4) 0.017(4) -0.003(4)
C11 0.066(5) 0.060(6) 0.045(5) 0.004(4) 0.017(4) 0.001(4)
C12 0.079(6) 0.078(6) 0.050(6) 0.019(5) 0.034(5) -0.008(5)
C13 0.068(6) 0.074(6) 0.071(7) 0.003(5) 0.026(5) -0.028(5)
C14 0.069(6) 0.064(5) 0.050(5) 0.000(4) 0.012(4) -0.023(5)
C15 0.047(4) 0.063(5) 0.029(4) -0.005(4) -0.002(3) -0.022(4)
C16 0.046(4) 0.037(4) 0.043(4) 0.002(4) 0.011(3) -0.017(3)
C17 0.066(6) 0.050(5) 0.061(6) -0.008(5) 0.023(4) -0.029(5)
C18 0.102(8) 0.032(5) 0.101(8) -0.020(5) 0.047(6) -0.030(5)
C19 0.092(7) 0.033(5) 0.103(8) 0.013(5) 0.023(6) -0.007(5)
C20 0.081(7) 0.050(6) 0.078(7) 0.009(5) -0.010(5) -0.013(5)

loop_
_atom_type_symbol
_atom_type_description
_atom_type_scat_dispersion_real
_atom_type_scat_dispersion_imag
_atom_type_scat_source
C C 0.0033 0.0016 'International Tables Vol C Tables 4.2.6.8 and 6.1.1.4'
H H 0.0000 0.0000 'International Tables Vol C Tables 4.2.6.8 and 6.1.1.4'
N N 0.0061 0.0033 'International Tables Vol C Tables 4.2.6.8 and 6.1.1.4'
O O 0.0106 0.0060 'International Tables Vol C Tables 4.2.6.8 and 6.1.1.4'
Eu Eu -0.1578 3.6682 'International Tables Vol C Tables 4.2.6.8 and 6.1.1.4'

loop_
_geom_angle_atom_site_label_1
_geom_angle_atom_site_label_2
_geom_angle_atom_site_label_3
_geom_angle
_geom_angle_site_symmetry_1
_geom_angle_site_symmetry_3
_geom_angle_publ_flag
O2 Eu1 O5 114.85(18) . . ?
O2 Eu1 O1 49.38(17) . . ?
O5 Eu1 O1 70.62(18) . . ?
O2 Eu1 O7 73.53(17) . . ?
O5 Eu1 O7 67.23(16) . . ?
O1 Eu1 O7 74.07(16) . . ?
O2 Eu1 O8 116.90(17) . . ?
O5 Eu1 O8 70.28(17) . . ?
O1 Eu1 O8 120.24(15) . . ?
O7 Eu1 O8 49.74(15) . . ?
O2 Eu1 O4 115.18(17) . . ?
O5 Eu1 O4 48.97(17) . . ?
O1 Eu1 O4 70.08(17) . . ?
O7 Eu1 O4 113.66(16) . . ?
O8 Eu1 O4 111.57(17) . . ?
O2 Eu1 N1 163.97(18) . . ?
O5 Eu1 N1 81.09(17) . . ?
O1 Eu1 N1 142.96(17) . . ?
O7 Eu1 N1 116.67(17) . . ?
O8 Eu1 N1 68.63(16) . . ?
O4 Eu1 N1 73.37(16) . . ?
O2 Eu1 N4 67.60(18) . . ?
O5 Eu1 N4 139.67(19) . . ?
O1 Eu1 N4 115.32(18) . . ?
O7 Eu1 N4 76.11(17) . . ?
O8 Eu1 N4 73.48(18) . . ?
O4 Eu1 N4 170.17(17) . . ?
N1 Eu1 N4 101.72(17) . . ?
O2 Eu1 N3 74.56(19) . . ?
O5 Eu1 N3 116.78(19) . . ?
O1 Eu1 N3 75.75(18) . . ?
O7 Eu1 N3 145.68(18) . . ?
O8 Eu1 N3 163.82(17) . . ?
O4 Eu1 N3 69.85(18) . . ?
N1 Eu1 N3 97.31(19) . . ?
N4 Eu1 N3 102.88(19) . . ?
O2 Eu1 N5 100.60(18) . . ?
O5 Eu1 N5 143.07(17) . . ?
O1 Eu1 N5 134.33(18) . . ?
O7 Eu1 N5 137.08(15) . . ?
O8 Eu1 N5 103.44(16) . . ?
O4 Eu1 N5 107.28(16) . . ?
N1 Eu1 N5 63.43(18) . . ?
N4 Eu1 N5 62.96(17) . . ?
N3 Eu1 N5 61.81(18) . . ?
O2 Eu1 N8 97.46(19) . . ?
O5 Eu1 N8 62.25(18) . . ?
O1 Eu1 N8 95.83(17) . . ?
O7 Eu1 N8 25.33(15) . . ?
O8 Eu1 N8 25.08(14) . . ?
O4 Eu1 N8 110.83(18) . . ?
N1 Eu1 N8 91.47(18) . . ?
N4 Eu1 N8 77.43(18) . . ?
N3 Eu1 N8 170.92(19) . . ?
N5 Eu1 N8 124.99(17) . . ?
O2 Eu1 N7 114.61(18) . . ?
O5 Eu1 N7 24.69(17) . . ?
O1 Eu1 N7 65.24(18) . . ?
O7 Eu1 N7 89.52(17) . . ?
O8 Eu1 N7 92.58(19) . . ?
O4 Eu1 N7 24.64(16) . . ?
N1 Eu1 N7 79.01(17) . . ?
N4 Eu1 N7 164.4(2) . . ?
N3 Eu1 N7 92.5(2) . . ?
N5 Eu1 N7 128.99(17) . . ?
N8 Eu1 N7 86.9(2) . . ?
C2 N1 C3 105.5(6) . . ?
C2 N1 Eu1 117.4(5) . . ?
C3 N1 Eu1 137.0(4) . . ?
C2 N2 C8 109.5(6) . . ?
C14 N3 C10 117.7(7) . . ?
C14 N3 Eu1 122.5(5) . . ?
C10 N3 Eu1 119.5(5) . . ?
C20 N4 C16 117.3(6) . . ?
C20 N4 Eu1 122.6(5) . . ?
C16 N4 Eu1 119.0(4) . . ?
C15 N5 C9 109.9(5) . . ?
C15 N5 C1 110.6(5) . . ?
C9 N5 C1 109.6(6) . . ?
C15 N5 Eu1 107.6(4) . . ?
C9 N5 Eu1 108.3(4) . . ?
C1 N5 Eu1 110.9(4) . . ?
O3 N6 O2 122.0(9) . . ?
O3 N6 O1 121.1(8) . . ?
O2 N6 O1 116.8(7) . . ?
O3 N6 Eu1 173.4(6) . . ?
O2 N6 Eu1 58.2(4) . . ?
O1 N6 Eu1 58.8(4) . . ?
O6 N7 O4 122.0(7) . . ?
O6 N7 O5 120.6(8) . . ?
O4 N7 O5 117.4(6) . . ?
O6 N7 Eu1 167.6(6) . . ?
O4 N7 Eu1 59.9(4) . . ?
O5 N7 Eu1 58.8(4) . . ?
O9 N8 O8 120.6(7) . . ?
O9 N8 O7 121.1(6) . . ?
O8 N8 O7 118.3(6) . . ?
O9 N8 Eu1 163.4(6) . . ?
O8 N8 Eu1 60.5(4) . . ?
O7 N8 Eu1 60.3(3) . . ?
N6 O1 Eu1 96.4(4) . . ?
N6 O2 Eu1 97.2(5) . . ?
N7 O4 Eu1 95.5(4) . . ?
N7 O5 Eu1 96.5(4) . . ?
N8 O7 Eu1 94.4(4) . . ?
N8 O8 Eu1 94.4(4) . . ?
N5 C1 C2 109.8(6) . . ?
N1 C2 N2 111.9(7) . . ?
N1 C2 C1 123.4(7) . . ?
N2 C2 C1 124.6(6) . . ?
C4 C3 N1 132.9(7) . . ?
C4 C3 C8 118.4(7) . . ?
N1 C3 C8 108.6(7) . . ?
C5 C4 C3 119.6(8) . . ?
C4 C5 C6 120.9(9) . . ?
C7 C6 C5 122.7(8) . . ?
C6 C7 C8 116.9(8) . . ?
N2 C8 C7 134.1(7) . . ?
N2 C8 C3 104.4(7) . . ?
C7 C8 C3 121.4(8) . . ?
N5 C9 C10 110.1(6) . . ?
N3 C10 C11 122.1(7) . . ?
N3 C10 C9 116.6(6) . . ?
C11 C10 C9 121.3(7) . . ?
C12 C11 C10 119.3(8) . . ?
C13 C12 C11 119.1(8) . . ?
C12 C13 C14 118.7(8) . . ?
N3 C14 C13 123.1(8) . . ?
N5 C15 C16 113.0(5) . . ?
N4 C16 C17 122.5(7) . . ?
N4 C16 C15 116.0(6) . . ?
C17 C16 C15 121.6(7) . . ?
C18 C17 C16 117.9(8) . . ?
C19 C18 C17 120.5(8) . . ?
C18 C19 C20 118.4(9) . . ?
N4 C20 C19 123.4(8) . . ?

loop_
_geom_bond_atom_site_label_1
_geom_bond_atom_site_label_2
_geom_bond_distance
_geom_bond_site_symmetry_2
_geom_bond_publ_flag
Eu1 O2 2.552(5) . ?
Eu1 O5 2.557(5) . ?
Eu1 O1 2.562(5) . ?
Eu1 O7 2.564(4) . ?
Eu1 O8 2.570(5) . ?
Eu1 O4 2.581(5) . ?
Eu1 N1 2.618(6) . ?
Eu1 N4 2.680(6) . ?
Eu1 N3 2.682(6) . ?
Eu1 N5 2.718(5) . ?
Eu1 N8 2.944(7) . ?
Eu1 N7 2.970(7) . ?
N1 C2 1.332(8) . ?
N1 C3 1.403(9) . ?
N2 C2 1.340(8) . ?
N2 C8 1.373(10) . ?
N3 C14 1.319(9) . ?
N3 C10 1.330(9) . ?
N4 C20 1.316(9) . ?
N4 C16 1.332(8) . ?
N5 C15 1.469(8) . ?
N5 C9 1.472(9) . ?
N5 C1 1.474(9) . ?
N6 O3 1.210(8) . ?
N6 O2 1.249(8) . ?
N6 O1 1.258(8) . ?
N7 O6 1.195(8) . ?
N7 O4 1.244(8) . ?
N7 O5 1.249(7) . ?
N8 O9 1.221(7) . ?
N8 O8 1.252(7) . ?
N8 O7 1.263(7) . ?
C1 C2 1.479(10) . ?
C3 C4 1.372(10) . ?
C3 C8 1.425(9) . ?
C4 C5 1.353(10) . ?
C5 C6 1.387(11) . ?
C6 C7 1.338(12) . ?
C7 C8 1.394(11) . ?
C9 C10 1.506(10) . ?
C10 C11 1.361(10) . ?
C11 C12 1.359(11) . ?
C12 C13 1.349(11) . ?
C13 C14 1.366(10) . ?
C15 C16 1.474(9) . ?
C16 C17 1.382(10) . ?
C17 C18 1.355(12) . ?
C18 C19 1.337(13) . ?
C19 C20 1.371(12) . ?

loop_
_geom_torsion_atom_site_label_1
_geom_torsion_atom_site_label_2
_geom_torsion_atom_site_label_3
_geom_torsion_atom_site_label_4
_geom_torsion
_geom_torsion_site_symmetry_1
_geom_torsion_site_symmetry_2
_geom_torsion_site_symmetry_3
_geom_torsion_site_symmetry_4
_geom_torsion_publ_flag
O2 Eu1 N1 C2 -20.8(9) . . . . ?
O5 Eu1 N1 C2 153.6(5) . . . . ?
O1 Eu1 N1 C2 113.5(5) . . . . ?
O7 Eu1 N1 C2 -147.6(4) . . . . ?
O8 Eu1 N1 C2 -134.2(5) . . . . ?
O4 Eu1 N1 C2 103.9(5) . . . . ?
N4 Eu1 N1 C2 -67.4(5) . . . . ?
N3 Eu1 N1 C2 37.5(5) . . . . ?
N5 Eu1 N1 C2 -15.9(4) . . . . ?
N8 Eu1 N1 C2 -144.8(5) . . . . ?
N7 Eu1 N1 C2 128.6(5) . . . . ?
O2 Eu1 N1 C3 161.0(6) . . . . ?
O5 Eu1 N1 C3 -24.7(6) . . . . ?
O1 Eu1 N1 C3 -64.8(7) . . . . ?
O7 Eu1 N1 C3 34.2(6) . . . . ?
O8 Eu1 N1 C3 47.5(6) . . . . ?
O4 Eu1 N1 C3 -74.4(6) . . . . ?
N4 Eu1 N1 C3 114.4(6) . . . . ?
N3 Eu1 N1 C3 -140.8(6) . . . . ?
N5 Eu1 N1 C3 165.9(6) . . . . ?
N8 Eu1 N1 C3 36.9(6) . . . . ?
N7 Eu1 N1 C3 -49.7(6) . . . . ?
O2 Eu1 N3 C14 -91.1(6) . . . . ?
O5 Eu1 N3 C14 19.3(7) . . . . ?
O1 Eu1 N3 C14 -39.9(6) . . . . ?
O7 Eu1 N3 C14 -69.0(7) . . . . ?
O8 Eu1 N3 C14 131.8(7) . . . . ?
O4 Eu1 N3 C14 33.8(6) . . . . ?
N1 Eu1 N3 C14 103.0(6) . . . . ?
N4 Eu1 N3 C14 -153.2(6) . . . . ?
N5 Eu1 N3 C14 157.5(7) . . . . ?
N8 Eu1 N3 C14 -62.2(14) . . . . ?
N7 Eu1 N3 C14 23.8(6) . . . . ?
O2 Eu1 N3 C10 95.4(6) . . . . ?
O5 Eu1 N3 C10 -154.1(5) . . . . ?
O1 Eu1 N3 C10 146.6(6) . . . . ?
O7 Eu1 N3 C10 117.6(6) . . . . ?
O8 Eu1 N3 C10 -41.6(10) . . . . ?
O4 Eu1 N3 C10 -139.7(6) . . . . ?
N1 Eu1 N3 C10 -70.5(6) . . . . ?
N4 Eu1 N3 C10 33.4(6) . . . . ?
N5 Eu1 N3 C10 -15.9(5) . . . . ?
N8 Eu1 N3 C10 124.3(11) . . . . ?
N7 Eu1 N3 C10 -149.7(6) . . . . ?
O2 Eu1 N4 C20 42.3(7) . . . . ?
O5 Eu1 N4 C20 -60.3(8) . . . . ?
O1 Eu1 N4 C20 29.2(7) . . . . ?
O7 Eu1 N4 C20 -35.4(7) . . . . ?
O8 Eu1 N4 C20 -87.0(7) . . . . ?
O4 Eu1 N4 C20 150.7(10) . . . . ?
N1 Eu1 N4 C20 -150.3(7) . . . . ?
N3 Eu1 N4 C20 109.3(7) . . . . ?
N5 Eu1 N4 C20 158.0(7) . . . . ?
N8 Eu1 N4 C20 -61.4(7) . . . . ?
N7 Eu1 N4 C20 -59.2(10) . . . . ?
O2 Eu1 N4 C16 -125.4(6) . . . . ?
O5 Eu1 N4 C16 132.1(5) . . . . ?
O1 Eu1 N4 C16 -138.5(5) . . . . ?
O7 Eu1 N4 C16 157.0(6) . . . . ?
O8 Eu1 N4 C16 105.4(6) . . . . ?
O4 Eu1 N4 C16 -16.9(14) . . . . ?
N1 Eu1 N4 C16 42.1(6) . . . . ?
N3 Eu1 N4 C16 -58.3(6) . . . . ?
N5 Eu1 N4 C16 -9.7(5) . . . . ?
N8 Eu1 N4 C16 131.0(6) . . . . ?
N7 Eu1 N4 C16 133.2(7) . . . . ?
O2 Eu1 N5 C15 88.3(4) . . . . ?
O5 Eu1 N5 C15 -107.8(5) . . . . ?
O1 Eu1 N5 C15 130.3(4) . . . . ?
O7 Eu1 N5 C15 11.2(6) . . . . ?
O8 Eu1 N5 C15 -32.8(5) . . . . ?
O4 Eu1 N5 C15 -150.9(4) . . . . ?
N1 Eu1 N5 C15 -90.3(5) . . . . ?
N4 Eu1 N5 C15 30.4(4) . . . . ?
N3 Eu1 N5 C15 154.3(5) . . . . ?
N8 Eu1 N5 C15 -18.6(5) . . . . ?
N7 Eu1 N5 C15 -137.5(4) . . . . ?
O2 Eu1 N5 C9 -30.4(4) . . . . ?
O5 Eu1 N5 C9 133.5(4) . . . . ?
O1 Eu1 N5 C9 11.6(5) . . . . ?
O7 Eu1 N5 C9 -107.5(4) . . . . ?
O8 Eu1 N5 C9 -151.6(4) . . . . ?
O4 Eu1 N5 C9 90.4(4) . . . . ?
N1 Eu1 N5 C9 151.0(5) . . . . ?
N4 Eu1 N5 C9 -88.3(4) . . . . ?
N3 Eu1 N5 C9 35.6(4) . . . . ?
N8 Eu1 N5 C9 -137.3(4) . . . . ?
N7 Eu1 N5 C9 103.8(4) . . . . ?
O2 Eu1 N5 C1 -150.6(5) . . . . ?
O5 Eu1 N5 C1 13.2(6) . . . . ?
O1 Eu1 N5 C1 -108.6(5) . . . . ?
O7 Eu1 N5 C1 132.2(4) . . . . ?
O8 Eu1 N5 C1 88.2(5) . . . . ?
O4 Eu1 N5 C1 -29.9(5) . . . . ?
N1 Eu1 N5 C1 30.7(4) . . . . ?
N4 Eu1 N5 C1 151.4(5) . . . . ?
N3 Eu1 N5 C1 -84.7(5) . . . . ?
N8 Eu1 N5 C1 102.4(5) . . . . ?
N7 Eu1 N5 C1 -16.5(5) . . . . ?
O2 Eu1 N6 O3 -94(6) . . . . ?
O5 Eu1 N6 O3 63(6) . . . . ?
O1 Eu1 N6 O3 91(6) . . . . ?
O7 Eu1 N6 O3 -2(6) . . . . ?
O8 Eu1 N6 O3 -6(6) . . . . ?
O4 Eu1 N6 O3 112(6) . . . . ?
N1 Eu1 N6 O3 124(6) . . . . ?
N4 Eu1 N6 O3 -77(6) . . . . ?
N3 Eu1 N6 O3 180(100) . . . . ?
N5 Eu1 N6 O3 -136(6) . . . . ?
N8 Eu1 N6 O3 0(6) . . . . ?
N7 Eu1 N6 O3 87(6) . . . . ?
O5 Eu1 N6 O2 156.8(5) . . . . ?
O1 Eu1 N6 O2 -175.0(7) . . . . ?
O7 Eu1 N6 O2 91.9(5) . . . . ?
O8 Eu1 N6 O2 88.3(5) . . . . ?
O4 Eu1 N6 O2 -154.2(4) . . . . ?
N1 Eu1 N6 O2 -142.0(8) . . . . ?
N4 Eu1 N6 O2 17.0(5) . . . . ?
N3 Eu1 N6 O2 -86.1(5) . . . . ?
N5 Eu1 N6 O2 -42.2(5) . . . . ?
N8 Eu1 N6 O2 94.4(5) . . . . ?
N7 Eu1 N6 O2 -178.6(5) . . . . ?
O2 Eu1 N6 O1 175.0(7) . . . . ?
O5 Eu1 N6 O1 -28.2(4) . . . . ?
O7 Eu1 N6 O1 -93.1(4) . . . . ?
O8 Eu1 N6 O1 -96.6(4) . . . . ?
O4 Eu1 N6 O1 20.8(4) . . . . ?
N1 Eu1 N6 O1 33.0(10) . . . . ?
N4 Eu1 N6 O1 -168.0(4) . . . . ?
N3 Eu1 N6 O1 88.9(4) . . . . ?
N5 Eu1 N6 O1 132.9(4) . . . . ?
N8 Eu1 N6 O1 -90.5(4) . . . . ?
N7 Eu1 N6 O1 -3.6(4) . . . . ?
O2 Eu1 N7 O6 -5(3) . . . . ?
O5 Eu1 N7 O6 91(3) . . . . ?
O1 Eu1 N7 O6 -6(3) . . . . ?
O7 Eu1 N7 O6 66(3) . . . . ?
O8 Eu1 N7 O6 116(3) . . . . ?
O4 Eu1 N7 O6 -103(3) . . . . ?
N1 Eu1 N7 O6 -177(3) . . . . ?
N4 Eu1 N7 O6 89(3) . . . . ?
N3 Eu1 N7 O6 -80(3) . . . . ?
N5 Eu1 N7 O6 -135(3) . . . . ?
N8 Eu1 N7 O6 91(3) . . . . ?
O2 Eu1 N7 O4 97.1(4) . . . . ?
O5 Eu1 N7 O4 -166.6(7) . . . . ?
O1 Eu1 N7 O4 96.1(5) . . . . ?
O7 Eu1 N7 O4 168.7(4) . . . . ?
O8 Eu1 N7 O4 -141.6(4) . . . . ?
N1 Eu1 N7 O4 -74.0(4) . . . . ?
N4 Eu1 N7 O4 -168.2(6) . . . . ?
N3 Eu1 N7 O4 23.0(4) . . . . ?
N5 Eu1 N7 O4 -32.0(5) . . . . ?
N8 Eu1 N7 O4 -166.1(4) . . . . ?
O2 Eu1 N7 O5 -96.3(4) . . . . ?
O1 Eu1 N7 O5 -97.4(4) . . . . ?
O7 Eu1 N7 O5 -24.7(4) . . . . ?
O8 Eu1 N7 O5 24.9(4) . . . . ?
O4 Eu1 N7 O5 166.6(7) . . . . ?
N1 Eu1 N7 O5 92.6(4) . . . . ?
N4 Eu1 N7 O5 -1.7(9) . . . . ?
N3 Eu1 N7 O5 -170.5(4) . . . . ?
N5 Eu1 N7 O5 134.5(4) . . . . ?
N8 Eu1 N7 O5 0.5(4) . . . . ?
O2 Eu1 N8 O9 118.5(18) . . . . ?
O5 Eu1 N8 O9 4.3(18) . . . . ?
O1 Eu1 N8 O9 68.8(18) . . . . ?
O7 Eu1 N8 O9 99.5(18) . . . . ?
O8 Eu1 N8 O9 -98.7(19) . . . . ?
O4 Eu1 N8 O9 -2.1(19) . . . . ?
N1 Eu1 N8 O9 -74.8(18) . . . . ?
N4 Eu1 N8 O9 -176.5(18) . . . . ?
N3 Eu1 N8 O9 91(2) . . . . ?
N5 Eu1 N8 O9 -132.9(17) . . . . ?
N7 Eu1 N8 O9 4.1(18) . . . . ?
O2 Eu1 N8 O8 -142.8(4) . . . . ?
O5 Eu1 N8 O8 103.0(4) . . . . ?
O1 Eu1 N8 O8 167.5(4) . . . . ?
O7 Eu1 N8 O8 -161.9(7) . . . . ?
O4 Eu1 N8 O8 96.6(4) . . . . ?
N1 Eu1 N8 O8 23.9(4) . . . . ?
N4 Eu1 N8 O8 -77.8(4) . . . . ?
N3 Eu1 N8 O8 -170.8(10) . . . . ?
N5 Eu1 N8 O8 -34.3(5) . . . . ?
N7 Eu1 N8 O8 102.8(4) . . . . ?
O2 Eu1 N8 O7 19.1(4) . . . . ?
O5 Eu1 N8 O7 -95.1(4) . . . . ?
O1 Eu1 N8 O7 -30.6(4) . . . . ?
O8 Eu1 N8 O7 161.9(7) . . . . ?
O4 Eu1 N8 O7 -101.5(4) . . . . ?
N1 Eu1 N8 O7 -174.3(4) . . . . ?
N4 Eu1 N8 O7 84.1(4) . . . . ?
N3 Eu1 N8 O7 -8.9(13) . . . . ?
N5 Eu1 N8 O7 127.6(4) . . . . ?
N7 Eu1 N8 O7 -95.4(4) . . . . ?
O3 N6 O1 Eu1 -172.3(7) . . . . ?
O2 N6 O1 Eu1 4.7(7) . . . . ?
O2 Eu1 O1 N6 -2.7(4) . . . . ?
O5 Eu1 O1 N6 150.0(5) . . . . ?
O7 Eu1 O1 N6 79.0(4) . . . . ?
O8 Eu1 O1 N6 98.2(4) . . . . ?
O4 Eu1 O1 N6 -157.8(5) . . . . ?
N1 Eu1 O1 N6 -167.6(4) . . . . ?
N4 Eu1 O1 N6 13.3(5) . . . . ?
N3 Eu1 O1 N6 -84.4(4) . . . . ?
N5 Eu1 O1 N6 -62.8(5) . . . . ?
N8 Eu1 O1 N6 92.1(4) . . . . ?
N7 Eu1 O1 N6 176.0(5) . . . . ?
O3 N6 O2 Eu1 172.2(7) . . . . ?
O1 N6 O2 Eu1 -4.8(7) . . . . ?
O5 Eu1 O2 N6 -25.7(5) . . . . ?
O1 Eu1 O2 N6 2.8(4) . . . . ?
O7 Eu1 O2 N6 -80.2(5) . . . . ?
O8 Eu1 O2 N6 -105.2(4) . . . . ?
O4 Eu1 O2 N6 28.7(5) . . . . ?
N1 Eu1 O2 N6 148.1(6) . . . . ?
N4 Eu1 O2 N6 -161.6(5) . . . . ?
N3 Eu1 O2 N6 87.0(5) . . . . ?
N5 Eu1 O2 N6 143.7(4) . . . . ?
N8 Eu1 O2 N6 -88.5(5) . . . . ?
N7 Eu1 O2 N6 1.5(5) . . . . ?
O6 N7 O4 Eu1 165.6(7) . . . . ?
O5 N7 O4 Eu1 -12.9(7) . . . . ?
O2 Eu1 O4 N7 -94.5(5) . . . . ?
O5 Eu1 O4 N7 7.4(4) . . . . ?
O1 Eu1 O4 N7 -73.8(4) . . . . ?
O7 Eu1 O4 N7 -12.4(5) . . . . ?
O8 Eu1 O4 N7 41.8(5) . . . . ?
N1 Eu1 O4 N7 100.0(4) . . . . ?
N4 Eu1 O4 N7 161.2(9) . . . . ?
N3 Eu1 O4 N7 -155.5(5) . . . . ?
N5 Eu1 O4 N7 154.4(4) . . . . ?
N8 Eu1 O4 N7 14.9(5) . . . . ?
O6 N7 O5 Eu1 -165.5(7) . . . . ?
O4 N7 O5 Eu1 13.1(7) . . . . ?
O2 Eu1 O5 N7 95.2(4) . . . . ?
O1 Eu1 O5 N7 72.7(4) . . . . ?
O7 Eu1 O5 N7 153.0(4) . . . . ?
O8 Eu1 O5 N7 -153.4(4) . . . . ?
O4 Eu1 O5 N7 -7.4(4) . . . . ?
N1 Eu1 O5 N7 -83.0(4) . . . . ?
N4 Eu1 O5 N7 179.3(4) . . . . ?
N3 Eu1 O5 N7 10.7(5) . . . . ?
N5 Eu1 O5 N7 -67.2(5) . . . . ?
N8 Eu1 O5 N7 -179.5(5) . . . . ?
O9 N8 O7 Eu1 -160.8(7) . . . . ?
O8 N8 O7 Eu1 17.9(6) . . . . ?
O2 Eu1 O7 N8 -160.3(4) . . . . ?
O5 Eu1 O7 N8 72.9(4) . . . . ?
O1 Eu1 O7 N8 148.2(4) . . . . ?
O8 Eu1 O7 N8 -10.0(4) . . . . ?
O4 Eu1 O7 N8 89.0(4) . . . . ?
N1 Eu1 O7 N8 6.4(4) . . . . ?
N4 Eu1 O7 N8 -89.9(4) . . . . ?
N3 Eu1 O7 N8 177.5(4) . . . . ?
N5 Eu1 O7 N8 -72.3(5) . . . . ?
N7 Eu1 O7 N8 83.8(4) . . . . ?
O9 N8 O8 Eu1 160.8(7) . . . . ?
O7 N8 O8 Eu1 -17.9(6) . . . . ?
O2 Eu1 O8 N8 42.2(5) . . . . ?
O5 Eu1 O8 N8 -66.4(4) . . . . ?
O1 Eu1 O8 N8 -14.5(5) . . . . ?
O7 Eu1 O8 N8 10.0(4) . . . . ?
O4 Eu1 O8 N8 -93.3(4) . . . . ?
N1 Eu1 O8 N8 -154.3(4) . . . . ?
N4 Eu1 O8 N8 95.6(4) . . . . ?
N3 Eu1 O8 N8 174.8(6) . . . . ?
N5 Eu1 O8 N8 151.7(4) . . . . ?
N7 Eu1 O8 N8 -77.1(4) . . . . ?
C15 N5 C1 C2 76.8(7) . . . . ?
C9 N5 C1 C2 -162.0(6) . . . . ?
Eu1 N5 C1 C2 -42.4(6) . . . . ?
C3 N1 C2 N2 0.1(7) . . . . ?
Eu1 N1 C2 N2 -178.7(4) . . . . ?
C3 N1 C2 C1 177.4(6) . . . . ?
Eu1 N1 C2 C1 -1.3(8) . . . . ?
C8 N2 C2 N1 0.1(8) . . . . ?
C8 N2 C2 C1 -177.2(6) . . . . ?
N5 C1 C2 N1 31.2(9) . . . . ?
N5 C1 C2 N2 -151.8(6) . . . . ?
C2 N1 C3 C4 178.3(8) . . . . ?
Eu1 N1 C3 C4 -3.3(12) . . . . ?
C2 N1 C3 C8 -0.2(7) . . . . ?
Eu1 N1 C3 C8 178.2(4) . . . . ?
N1 C3 C4 C5 -177.2(7) . . . . ?
C8 C3 C4 C5 1.1(10) . . . . ?
C3 C4 C5 C6 0.0(12) . . . . ?
C4 C5 C6 C7 -1.1(13) . . . . ?
C5 C6 C7 C8 0.9(12) . . . . ?
C2 N2 C8 C7 -176.8(7) . . . . ?
C2 N2 C8 C3 -0.2(7) . . . . ?
C6 C7 C8 N2 176.5(8) . . . . ?
C6 C7 C8 C3 0.3(11) . . . . ?
C4 C3 C8 N2 -178.5(6) . . . . ?
N1 C3 C8 N2 0.2(7) . . . . ?
C4 C3 C8 C7 -1.3(10) . . . . ?
N1 C3 C8 C7 177.4(6) . . . . ?
C15 N5 C9 C10 -171.4(6) . . . . ?
C1 N5 C9 C10 66.9(7) . . . . ?
Eu1 N5 C9 C10 -54.1(6) . . . . ?
C14 N3 C10 C11 0.1(12) . . . . ?
Eu1 N3 C10 C11 173.8(6) . . . . ?
C14 N3 C10 C9 179.5(7) . . . . ?
Eu1 N3 C10 C9 -6.8(9) . . . . ?
N5 C9 C10 N3 42.3(9) . . . . ?
N5 C9 C10 C11 -138.3(7) . . . . ?
N3 C10 C11 C12 -1.6(12) . . . . ?
C9 C10 C11 C12 179.1(8) . . . . ?
C10 C11 C12 C13 0.9(13) . . . . ?
C11 C12 C13 C14 1.2(14) . . . . ?
C10 N3 C14 C13 2.2(13) . . . . ?
Eu1 N3 C14 C13 -171.4(7) . . . . ?
C12 C13 C14 N3 -2.8(14) . . . . ?
C9 N5 C15 C16 66.0(7) . . . . ?
C1 N5 C15 C16 -173.0(6) . . . . ?
Eu1 N5 C15 C16 -51.8(7) . . . . ?
C20 N4 C16 C17 -1.1(12) . . . . ?
Eu1 N4 C16 C17 167.2(5) . . . . ?
C20 N4 C16 C15 177.8(7) . . . . ?
Eu1 N4 C16 C15 -13.9(8) . . . . ?
N5 C15 C16 N4 46.2(9) . . . . ?
N5 C15 C16 C17 -134.9(7) . . . . ?
N4 C16 C17 C18 0.0(12) . . . . ?
C15 C16 C17 C18 -178.9(7) . . . . ?
C16 C17 C18 C19 1.1(14) . . . . ?
C17 C18 C19 C20 -1.0(15) . . . . ?
C16 N4 C20 C19 1.2(14) . . . . ?
Eu1 N4 C20 C19 -166.6(7) . . . . ?
C18 C19 C20 N4 -0.2(16) . . . . ?
